data_4070899
loop_
_publ_author_name
'Shen, Hao'
'Chan, Hoi-Shan'
'Xie, Zuowei'

_publ_section_title
;
 Synthesis, Structural Characterization, and Reactivity of Group 4 Metal
 Complexes Derived from 1-Indenyl-1,2-carborane
;
_journal_issue 6
_journal_name_full Organometallics
_journal_page_first 1157
_journal_paper_doi 10.1021/om701108v
_journal_volume 27
_journal_year 2008
_chemical_formula_sum 'C44 H84 B9 N9 Zr'
_chemical_formula_weight 927.71
_chemical_name_systematic
; 
 ? 
;
_space_group_IT_number 52
_symmetry_cell_setting orthorhombic
_symmetry_space_group_name_Hall '-P 2a 2bc'
_symmetry_space_group_name_H-M 'P n n a'
_atom_sites_solution_hydrogens geom
_atom_sites_solution_primary direct
_atom_sites_solution_secondary difmap
_audit_creation_method SHELXL-97
_cell_angle_alpha 90.00
_cell_angle_beta 90.00
_cell_angle_gamma 90.00
_cell_formula_units_Z 4
_cell_length_a 17.7855(13)
_cell_length_b 22.6517(16)
_cell_length_c 13.1899(10)
_cell_measurement_reflns_used 3239
_cell_measurement_temperature 293(2)
_cell_measurement_theta_max 19.63
_cell_measurement_theta_min 2.29
_cell_volume 5313.8(7)
_computing_cell_refinement 'BRUKER SMART CCD DIFFRACTOMETER'
_computing_data_collection 'BRUKER SMART CCD DIFFRACTOMETER'
_computing_data_reduction 'BRUKER SMART CCD DIFFRACTOMETER'
_computing_molecular_graphics 'SIEMENS SHELXTL'
_computing_publication_material 'SIEMENS SHELXTL'
_computing_structure_refinement 'SHELXL-97 (Sheldrick, 1997)'
_computing_structure_solution 'SHELXS-97 (Sheldrick, 1990)'
_diffrn_ambient_temperature 293(2)
_diffrn_measured_fraction_theta_full 0.999
_diffrn_measured_fraction_theta_max 0.999
_diffrn_measurement_device_type 'BRUKER SMART CCD DIFFRACTOMETER'
_diffrn_measurement_method 'OMEGA SCAN'
_diffrn_radiation_monochromator graphite
_diffrn_radiation_source 'fine-focus sealed tube'
_diffrn_radiation_type MoK\a
_diffrn_radiation_wavelength 0.71073
_diffrn_reflns_av_R_equivalents 0.0697
_diffrn_reflns_av_sigmaI/netI 0.0601
_diffrn_reflns_limit_h_max 22
_diffrn_reflns_limit_h_min -23
_diffrn_reflns_limit_k_max 29
_diffrn_reflns_limit_k_min -19
_diffrn_reflns_limit_l_max 17
_diffrn_reflns_limit_l_min -17
_diffrn_reflns_number 34294
_diffrn_reflns_theta_full 27.83
_diffrn_reflns_theta_max 27.83
_diffrn_reflns_theta_min 1.79
_exptl_absorpt_coefficient_mu 0.246
_exptl_absorpt_correction_T_max 1.0000
_exptl_absorpt_correction_T_min 0.753731
_exptl_absorpt_correction_type SADABS
_exptl_crystal_colour yellow
_exptl_crystal_density_diffrn 1.160
_exptl_crystal_density_meas 0
_exptl_crystal_density_method 'not measured'
_exptl_crystal_description block
_exptl_crystal_F_000 1984
_exptl_crystal_size_max 0.30
_exptl_crystal_size_mid 0.20
_exptl_crystal_size_min 0.10
_refine_diff_density_max 1.094
_refine_diff_density_min -0.623
_refine_diff_density_rms 0.076
_refine_ls_extinction_method none
_refine_ls_goodness_of_fit_ref 0.997
_refine_ls_hydrogen_treatment riding
_refine_ls_matrix_type full
_refine_ls_number_parameters 318
_refine_ls_number_reflns 6314
_refine_ls_number_restraints 20
_refine_ls_restrained_S_all 1.003
_refine_ls_R_factor_all 0.1416
_refine_ls_R_factor_gt 0.0664
_refine_ls_shift/su_max 0.007
_refine_ls_shift/su_mean 0.001
_refine_ls_structure_factor_coef Fsqd
_refine_ls_weighting_details 'calc w=1/[\s^2^(Fo^2^)+(0.1397P)^2^+1.7360P] where P=(Fo^2^+2Fc^2^)/3'
_refine_ls_weighting_scheme calc
_refine_ls_wR_factor_gt 0.2005
_refine_ls_wR_factor_ref 0.2532
_reflns_number_gt 2938
_reflns_number_total 6314
_reflns_threshold_expression >2sigma(I)
_cod_data_source_file om701108v-file002.cif
_cod_data_source_block 8b"
_cod_depositor_comments
;
The following automatic conversions were performed:

'_symmetry_cell_setting' value 'Orthorhombic' changed to
'orthorhombic' according to
/home/saulius/struct/CIF-dictionaries/cif_core.dic dictionary named
'cif_core.dic' version 2.4.1 from 2010-06-29.

Automatic conversion script
Id: cif_fix_values 1715 2011-07-08 13:25:40Z adriana 
;
_cod_original_sg_symbol_H-M Pnna
_cod_database_code 4070899

loop_
_symmetry_equiv_pos_as_xyz
'x, y, z'
'-x+1/2, -y, z'
'-x+1/2, y+1/2, -z+1/2'
'x, -y+1/2, -z+1/2'
'-x, -y, -z'
'x-1/2, y, -z'
'x-1/2, -y-1/2, z-1/2'
'-x, y-1/2, z-1/2'

loop_
_atom_site_label
_atom_site_type_symbol
_atom_site_fract_x
_atom_site_fract_y
_atom_site_fract_z
_atom_site_U_iso_or_equiv
_atom_site_adp_type
_atom_site_occupancy
_atom_site_symmetry_multiplicity
_atom_site_calc_flag
_atom_site_refinement_flags
Zr1 Zr 0.2500 0.5000 0.74611(4) 0.0476(2) Uani 1 2 d S
C1 C 0.1956(3) 0.4085(2) 0.8471(3) 0.0606(12) Uani 1 1 d .
C2 C 0.3201(3) 0.4059(2) 0.9294(4) 0.0704(14) Uani 1 1 d .
H2A H 0.2925 0.3782 0.9727 0.084 Uiso 1 1 calc R
C3 C 0.3439(5) 0.4564(4) 0.9942(6) 0.152(3) Uani 1 1 d .
H3A H 0.3766 0.4423 1.0469 0.228 Uiso 1 1 calc R
H3B H 0.3004 0.4745 1.0239 0.228 Uiso 1 1 calc R
H3C H 0.3701 0.4848 0.9535 0.228 Uiso 1 1 calc R
C4 C 0.3864(4) 0.3743(4) 0.8891(5) 0.139(3) Uani 1 1 d .
H4A H 0.3701 0.3413 0.8490 0.209 Uiso 1 1 calc R
H4B H 0.4167 0.3604 0.9444 0.209 Uiso 1 1 calc R
H4C H 0.4155 0.4006 0.8477 0.209 Uiso 1 1 calc R
C5 C 0.0813(3) 0.4236(3) 0.7447(4) 0.0769(16) Uani 1 1 d .
H5A H 0.0704 0.3847 0.7736 0.092 Uiso 1 1 calc R
C6 C 0.0857(3) 0.4167(3) 0.6306(4) 0.106(2) Uani 1 1 d .
H6A H 0.0381 0.4032 0.6052 0.159 Uiso 1 1 calc R
H6B H 0.1240 0.3884 0.6139 0.159 Uiso 1 1 calc R
H6C H 0.0978 0.4540 0.6003 0.159 Uiso 1 1 calc R
C7 C 0.0187(3) 0.4638(3) 0.7733(5) 0.113(2) Uani 1 1 d .
H7A H -0.0276 0.4490 0.7462 0.169 Uiso 1 1 calc R
H7B H 0.0283 0.5025 0.7465 0.169 Uiso 1 1 calc R
H7C H 0.0152 0.4660 0.8459 0.169 Uiso 1 1 calc R
C8 C 0.2030(4) 0.3048(3) 0.9046(5) 0.102(2) Uani 1 1 d .
H8A H 0.2216 0.2931 0.8385 0.122 Uiso 1 1 calc R
H8B H 0.2443 0.3046 0.9527 0.122 Uiso 1 1 calc R
C9 C 0.1442(6) 0.2674(4) 0.9370(9) 0.181(4) Uani 1 1 d .
H9A H 0.1635 0.2347 0.9766 0.217 Uiso 1 1 calc R
H9B H 0.1162 0.2520 0.8797 0.217 Uiso 1 1 calc R
C10 C 0.0928(6) 0.3097(5) 1.0048(8) 0.189(5) Uani 1 1 d .
H10A H 0.0413 0.2957 1.0065 0.227 Uiso 1 1 calc R
H10B H 0.1118 0.3118 1.0737 0.227 Uiso 1 1 calc R
C11 C 0.0972(3) 0.3648(3) 0.9576(5) 0.108(2) Uani 1 1 d .
H11A H 0.0987 0.3964 1.0071 0.129 Uiso 1 1 calc R
H11B H 0.0548 0.3710 0.9126 0.129 Uiso 1 1 calc R
C12 C 0.2500 0.5000 0.5445(4) 0.0559(15) Uani 1 2 d S
C13 C 0.1765(3) 0.5919(2) 0.5617(3) 0.0628(12) Uani 1 1 d .
H13A H 0.1930 0.5961 0.4911 0.075 Uiso 1 1 calc R
C14 C 0.2048(4) 0.6450(2) 0.6214(4) 0.0893(18) Uani 1 1 d .
H14A H 0.2588 0.6460 0.6194 0.134 Uiso 1 1 calc R
H14B H 0.1883 0.6420 0.6905 0.134 Uiso 1 1 calc R
H14C H 0.1852 0.6806 0.5920 0.134 Uiso 1 1 calc R
C15 C 0.0915(3) 0.5904(3) 0.5632(5) 0.0906(18) Uani 1 1 d .
H15A H 0.0741 0.5574 0.5242 0.136 Uiso 1 1 calc R
H15B H 0.0722 0.6263 0.5345 0.136 Uiso 1 1 calc R
H15C H 0.0743 0.5867 0.6319 0.136 Uiso 1 1 calc R
C16 C 0.1821(4) 0.5012(3) 0.3795(4) 0.0924(19) Uani 1 1 d .
H16A H 0.1574 0.5393 0.3833 0.111 Uiso 1 1 calc R
H16B H 0.1469 0.4708 0.4004 0.111 Uiso 1 1 calc R
C17 C 0.2112(6) 0.4896(5) 0.2754(5) 0.152(4) Uani 1 1 d .
H17A H 0.2091 0.4478 0.2600 0.182 Uiso 1 1 calc R
H17B H 0.1818 0.5109 0.2254 0.182 Uiso 1 1 calc R
C21 C 0.2871(6) 0.2702(4) 0.3024(5) 0.126(7) Uani 0.50 1 d PD
C31 C 0.2025(5) 0.2846(5) 0.3030(9) 0.084(4) Uani 0.50 1 d PD
C32 C 0.1774(6) 0.3284(6) 0.3636(13) 0.123(6) Uani 0.50 1 d PD
C33 C 0.0926(6) 0.3311(7) 0.3556(14) 0.143(7) Uani 0.50 1 d PD
C34 C 0.0769(6) 0.2801(6) 0.2851(9) 0.48(5) Uani 0.50 1 d PDU
C35 C 0.1393(4) 0.2500 0.2500 0.105(3) Uani 1 2 d SD
C36 C -0.0003(5) 0.2744(5) 0.2801(11) 0.210(7) Uani 1 1 d D
C37 C 0.1376(9) 0.2002(4) 0.1946(8) 0.167(11) Uani 0.50 1 d PD
C38 C 0.0627(7) 0.1952(9) 0.1892(13) 0.155(9) Uani 0.50 1 d PD
B22 B 0.3130(4) 0.2979(3) 0.1910(5) 0.094(2) Uani 0.50 1 d PD
C22 C 0.3130(4) 0.2979(3) 0.1910(5) 0.094(2) Uani 0.50 1 d P
B23 B 0.3616(7) 0.2564(3) 0.3761(6) 0.115(3) Uani 1 1 d .
B24 B 0.3597(5) 0.3175(3) 0.2979(6) 0.093(2) Uani 1 1 d .
B25 B 0.4099(4) 0.3010(3) 0.1850(6) 0.092(2) Uani 1 1 d .
B26 B 0.4396(5) 0.2731(4) 0.3041(8) 0.108(3) Uani 1 1 d .
N1 N 0.2688(2) 0.42478(18) 0.8483(3) 0.0578(10) Uani 1 1 d .
N2 N 0.15455(19) 0.44363(17) 0.7864(3) 0.0601(10) Uani 1 1 d .
N3 N 0.1678(2) 0.3616(2) 0.9005(3) 0.0809(13) Uani 1 1 d .
N4 N 0.2079(2) 0.53625(16) 0.6024(3) 0.0555(9) Uani 1 1 d .
N5 N 0.2500 0.5000 0.4416(4) 0.0694(16) Uani 1 2 d S

loop_
_atom_site_aniso_label
_atom_site_aniso_U_11
_atom_site_aniso_U_22
_atom_site_aniso_U_33
_atom_site_aniso_U_23
_atom_site_aniso_U_13
_atom_site_aniso_U_12
Zr1 0.0431(3) 0.0605(4) 0.0392(3) 0.000 0.000 0.0009(3)
C1 0.053(3) 0.073(3) 0.056(3) 0.010(2) 0.001(2) 0.001(2)
C2 0.061(3) 0.093(4) 0.057(3) 0.015(3) -0.012(2) 0.010(3)
C3 0.172(8) 0.174(8) 0.109(6) -0.032(5) -0.090(5) 0.063(6)
C4 0.101(5) 0.223(9) 0.095(5) 0.014(5) -0.019(4) 0.067(6)
C5 0.052(3) 0.086(4) 0.093(4) 0.024(3) -0.022(3) -0.014(3)
C6 0.085(4) 0.141(6) 0.091(4) 0.003(4) -0.035(3) -0.022(4)
C7 0.056(3) 0.128(6) 0.154(6) 0.021(5) -0.011(4) 0.004(4)
C8 0.096(5) 0.086(5) 0.123(5) 0.038(4) -0.001(4) -0.010(4)
C9 0.185(11) 0.129(8) 0.229(12) 0.052(8) 0.018(10) -0.003(7)
C10 0.182(9) 0.176(9) 0.209(11) 0.084(9) 0.077(8) 0.028(8)
C11 0.084(4) 0.127(6) 0.112(5) 0.054(4) 0.024(4) -0.008(4)
C12 0.065(4) 0.063(4) 0.040(3) 0.000 0.000 0.003(3)
C13 0.074(3) 0.065(3) 0.050(2) 0.007(2) 0.004(2) 0.015(2)
C14 0.115(5) 0.072(4) 0.081(4) 0.002(3) -0.004(3) 0.015(3)
C15 0.075(4) 0.095(4) 0.102(4) 0.026(3) -0.004(3) 0.027(3)
C16 0.116(5) 0.105(5) 0.056(3) -0.005(3) -0.020(3) 0.023(3)
C17 0.169(10) 0.229(11) 0.057(3) -0.023(5) -0.024(4) 0.063(9)
C21 0.048(7) 0.089(10) 0.24(2) 0.064(11) 0.042(9) 0.015(6)
C31 0.052(6) 0.087(9) 0.114(10) -0.048(8) -0.006(6) 0.006(6)
C32 0.092(10) 0.106(11) 0.172(16) -0.082(11) 0.004(9) 0.001(8)
C33 0.047(8) 0.157(14) 0.224(19) -0.107(14) -0.023(9) 0.028(8)
C34 0.48(5) 0.48(5) 0.48(5) 0.005(10) -0.001(10) -0.001(10)
C35 0.046(4) 0.122(8) 0.149(10) 0.010(7) 0.000 0.000
C36 0.093(6) 0.34(2) 0.196(15) 0.013(12) -0.005(7) -0.025(9)
C37 0.27(3) 0.123(15) 0.105(14) -0.003(11) -0.081(16) -0.108(19)
C38 0.040(7) 0.27(2) 0.154(16) 0.080(16) 0.033(8) 0.049(11)
B22 0.082(4) 0.082(5) 0.119(6) 0.014(4) -0.017(4) -0.011(4)
C22 0.082(4) 0.082(5) 0.119(6) 0.014(4) -0.017(4) -0.011(4)
B23 0.185(10) 0.090(6) 0.070(5) -0.002(4) 0.009(6) 0.001(6)
B24 0.115(6) 0.080(5) 0.083(5) -0.011(4) 0.003(4) 0.009(4)
B25 0.094(5) 0.089(5) 0.094(5) 0.005(4) 0.017(4) 0.000(4)
B26 0.091(6) 0.080(5) 0.153(8) 0.006(5) -0.049(6) -0.013(4)
N1 0.051(2) 0.077(3) 0.0456(19) 0.0089(18) -0.0050(15) 0.0050(18)
N2 0.044(2) 0.072(3) 0.064(2) 0.015(2) -0.0067(17) -0.0024(18)
N3 0.067(3) 0.083(3) 0.092(3) 0.033(3) 0.005(2) 0.003(2)
N4 0.059(2) 0.063(2) 0.0447(19) 0.0001(17) 0.0010(16) 0.0142(19)
N5 0.078(4) 0.089(4) 0.042(3) 0.000 0.000 0.016(3)

loop_
_atom_type_symbol
_atom_type_description
_atom_type_scat_dispersion_real
_atom_type_scat_dispersion_imag
_atom_type_scat_source
C C 0.0033 0.0016 'International Tables Vol C Tables 4.2.6.8 and 6.1.1.4'
H H 0.0000 0.0000 'International Tables Vol C Tables 4.2.6.8 and 6.1.1.4'
B B 0.0013 0.0007 'International Tables Vol C Tables 4.2.6.8 and 6.1.1.4'
N N 0.0061 0.0033 'International Tables Vol C Tables 4.2.6.8 and 6.1.1.4'
Zr Zr -2.9673 0.5597 'International Tables Vol C Tables 4.2.6.8 and 6.1.1.4'

loop_
_geom_angle_atom_site_label_1
_geom_angle_atom_site_label_2
_geom_angle_atom_site_label_3
_geom_angle
_geom_angle_site_symmetry_1
_geom_angle_site_symmetry_3
N2 Zr1 N2 151.9(2) 2_565 .
N2 Zr1 N4 99.38(14) 2_565 2_565
N2 Zr1 N4 104.82(14) . 2_565
N2 Zr1 N4 104.82(14) 2_565 .
N2 Zr1 N4 99.38(14) . .
N4 Zr1 N4 60.79(18) 2_565 .
N2 Zr1 N1 61.14(13) 2_565 2_565
N2 Zr1 N1 100.65(14) . 2_565
N4 Zr1 N1 150.54(15) 2_565 2_565
N4 Zr1 N1 100.80(13) . 2_565
N2 Zr1 N1 100.65(14) 2_565 .
N2 Zr1 N1 61.14(13) . .
N4 Zr1 N1 100.80(13) 2_565 .
N4 Zr1 N1 150.54(15) . .
N1 Zr1 N1 104.3(2) 2_565 .
N2 Zr1 C1 30.47(13) 2_565 2_565
N2 Zr1 C1 128.14(15) . 2_565
N4 Zr1 C1 127.04(14) 2_565 2_565
N4 Zr1 C1 105.42(14) . 2_565
N1 Zr1 C1 30.69(13) 2_565 2_565
N1 Zr1 C1 104.03(15) . 2_565
N2 Zr1 C1 128.14(15) 2_565 .
N2 Zr1 C1 30.47(13) . .
N4 Zr1 C1 105.42(14) 2_565 .
N4 Zr1 C1 127.04(14) . .
N1 Zr1 C1 104.03(15) 2_565 .
N1 Zr1 C1 30.69(13) . .
C1 Zr1 C1 119.6(2) 2_565 .
N2 Zr1 C12 104.05(10) 2_565 .
N2 Zr1 C12 104.05(10) . .
N4 Zr1 C12 30.39(9) 2_565 .
N4 Zr1 C12 30.39(9) . .
N1 Zr1 C12 127.83(10) 2_565 .
N1 Zr1 C12 127.83(10) . .
C1 Zr1 C12 120.22(10) 2_565 .
C1 Zr1 C12 120.22(10) . .
N2 C1 N1 111.6(4) . .
N2 C1 N3 124.7(4) . .
N1 C1 N3 123.7(4) . .
N2 C1 Zr1 55.6(2) . .
N1 C1 Zr1 56.0(2) . .
N3 C1 Zr1 179.2(4) . .
N1 C2 C4 112.0(4) . .
N1 C2 C3 111.7(4) . .
C4 C2 C3 110.6(6) . .
N2 C5 C7 112.0(5) . .
N2 C5 C6 110.7(4) . .
C7 C5 C6 110.8(5) . .
C9 C8 N3 103.1(6) . .
C8 C9 C10 103.4(8) . .
C11 C10 C9 104.7(7) . .
C10 C11 N3 103.4(6) . .
N4 C12 N4 111.0(5) . 2_565
N4 C12 N5 124.5(3) . .
N4 C12 N5 124.5(3) 2_565 .
N4 C12 Zr1 55.5(3) . .
N4 C12 Zr1 55.5(3) 2_565 .
N5 C12 Zr1 180.000(1) . .
N4 C13 C15 110.7(4) . .
N4 C13 C14 111.1(4) . .
C15 C13 C14 109.9(5) . .
N5 C16 C17 103.0(6) . .
C17 C17 C16 105.8(6) 2_565 .
C31 C21 C22 118.8(7) . 4
C31 C21 B22 118.8(7) . 4
C22 C21 B22 0.0(5) 4 4
C31 C21 C21 97.0(4) . 4
C22 C21 C21 61.1(5) 4 4
B22 C21 C21 61.1(5) 4 4
C31 C21 B22 101.3(8) . .
C22 C21 B22 109.3(5) 4 .
B22 C21 B22 109.3(5) 4 .
C21 C21 B22 58.1(6) 4 .
C31 C21 B23 144.1(7) . .
C22 C21 B23 64.1(6) 4 .
B22 C21 B23 64.1(6) 4 .
C21 C21 B23 112.4(6) 4 .
B22 C21 B23 111.4(7) . .
C31 C21 B24 128.1(8) . .
C22 C21 B24 113.2(7) 4 .
B22 C21 B24 113.2(7) 4 .
C21 C21 B24 108.9(6) 4 .
B22 C21 B24 61.0(5) . .
B23 C21 B24 62.1(5) . .
C37 C31 C32 57.2(8) 4 .
C37 C31 C35 57.1(6) 4 .
C32 C31 C35 113.7(8) . .
C37 C31 C21 175.5(10) 4 .
C32 C31 C21 118.8(7) . .
C35 C31 C21 127.1(7) . .
C37 C32 C31 55.5(8) 4 .
C37 C32 C33 53.3(9) 4 .
C31 C32 C33 108.5(10) . .
C38 C33 C37 71.9(12) 4 4
C38 C33 C34 22.5(13) 4 .
C37 C33 C34 50.3(9) 4 .
C38 C33 C32 123.5(17) 4 .
C37 C33 C32 51.7(9) 4 .
C34 C33 C32 101.3(9) . .
C38 C34 C37 85.4(14) 4 4
C38 C34 C35 147.7(16) 4 .
C37 C34 C35 62.3(6) 4 .
C38 C34 C36 74.8(10) 4 .
C37 C34 C36 160.2(13) 4 .
C35 C34 C36 137.5(12) . .
C38 C34 C33 32.7(10) 4 .
C37 C34 C33 53.9(9) 4 .
C35 C34 C33 115.8(9) . .
C36 C34 C33 106.5(8) . .
C38 C34 C34 158.6(11) 4 4
C37 C34 C34 115.7(7) 4 4
C35 C34 C34 53.4(7) . 4
C36 C34 C34 84.1(6) . 4
C33 C34 C34 168.4(7) . 4
C38 C34 C36 116.3(11) 4 4
C37 C34 C36 158.1(10) 4 4
C35 C34 C36 95.8(9) . 4
C36 C34 C36 41.7(5) . 4
C33 C34 C36 148.0(7) . 4
C34 C34 C36 42.4(3) 4 4
C37 C35 C37 177.4(15) . 4
C37 C35 C34 52.1(9) . 4
C37 C35 C34 125.3(11) 4 4
C37 C35 C34 125.3(11) . .
C37 C35 C34 52.1(9) 4 .
C34 C35 C34 73.2(13) 4 .
C37 C35 C31 133.7(9) . .
C37 C35 C31 48.9(8) 4 .
C34 C35 C31 171.9(8) 4 .
C34 C35 C31 100.6(7) . .
C37 C35 C31 48.9(8) . 4
C37 C35 C31 133.7(9) 4 4
C34 C35 C31 100.6(7) 4 4
C34 C35 C31 171.9(8) . 4
C31 C35 C31 86.1(8) . 4
C37 C35 C38 41.4(8) . .
C37 C35 C38 136.0(9) 4 .
C34 C35 C38 10.8(6) 4 .
C34 C35 C38 83.9(9) . .
C31 C35 C38 172.4(7) . .
C31 C35 C38 90.0(5) 4 .
C37 C35 C38 136.0(9) . 4
C37 C35 C38 41.4(8) 4 4
C34 C35 C38 83.9(9) 4 4
C34 C35 C38 10.8(6) . 4
C31 C35 C38 90.0(5) . 4
C31 C35 C38 172.4(7) 4 4
C38 C35 C38 94.6(8) . 4
C36 C36 C38 125.3(10) 4 4
C36 C36 C34 95.9(6) 4 .
C38 C36 C34 29.5(11) 4 .
C36 C36 C34 42.4(3) 4 4
C38 C36 C34 83.0(11) 4 4
C34 C36 C34 53.5(9) . 4
C34 C37 C31 138.6(10) 4 4
C34 C37 C32 148.8(12) 4 4
C31 C37 C32 67.3(10) 4 4
C34 C37 C33 75.8(10) 4 4
C31 C37 C33 141.6(13) 4 4
C32 C37 C33 75.0(7) 4 4
C34 C37 C38 31.6(13) 4 .
C31 C37 C38 168.2(14) 4 .
C32 C37 C38 119.7(10) 4 .
C33 C37 C38 44.8(8) 4 .
C34 C37 C35 65.5(8) 4 .
C31 C37 C35 74.0(7) 4 .
C32 C37 C35 140.3(13) 4 .
C33 C37 C35 140.7(14) 4 .
C38 C37 C35 97.1(16) . .
C34 C38 C33 124.9(19) 4 4
C34 C38 C37 63.1(16) 4 .
C33 C38 C37 63.2(9) 4 .
C34 C38 C36 75.7(13) 4 4
C33 C38 C36 156(2) 4 4
C37 C38 C36 139(2) . 4
C34 C38 C35 21.5(11) 4 .
C33 C38 C35 104.1(13) 4 .
C37 C38 C35 41.6(9) . .
C36 C38 C35 97.2(13) 4 .
C21 B22 C21 60.8(4) 4 .
C21 B22 B24 110.2(6) 4 .
C21 B22 B24 60.0(5) . .
C21 B22 B25 109.0(6) 4 .
C21 B22 B25 109.4(6) . .
B24 B22 B25 62.5(5) . .
C21 B22 B23 59.6(5) 4 4
C21 B22 B23 108.6(5) . 4
B24 B22 B23 111.3(6) . 4
B25 B22 B23 60.7(5) . 4
C21 B23 B26 106.0(6) . .
C21 B23 B24 59.1(5) . .
B26 B23 B24 60.7(5) . .
C21 B23 C22 56.3(5) . 4
B26 B23 C22 105.9(6) . 4
B24 B23 C22 104.7(6) . 4
C21 B23 B22 56.3(5) . 4
B26 B23 B22 105.9(6) . 4
B24 B23 B22 104.7(6) . 4
C22 B23 B22 0.0(5) 4 4
C21 B23 B25 105.1(6) . 4
B26 B23 B25 61.0(5) . 4
B24 B23 B25 109.2(6) . 4
C22 B23 B25 59.2(4) 4 4
B22 B23 B25 59.2(4) 4 4
C21 B24 B22 59.0(4) . .
C21 B24 B23 58.8(6) . .
B22 B24 B23 107.2(5) . .
C21 B24 B26 104.8(6) . .
B22 B24 B26 106.7(5) . .
B23 B24 B26 59.5(5) . .
C21 B24 B25 106.3(5) . .
B22 B24 B25 59.6(4) . .
B23 B24 B25 108.7(5) . .
B26 B24 B25 60.5(5) . .
B22 B25 B23 60.1(5) . 4
B22 B25 B26 104.8(5) . 4
B23 B25 B26 58.6(5) 4 4
B22 B25 B26 104.0(5) . .
B23 B25 B26 106.8(5) 4 .
B26 B25 B26 60.0(6) 4 .
B22 B25 B24 57.9(4) . .
B23 B25 B24 107.1(6) 4 .
B26 B25 B24 106.4(5) 4 .
B26 B25 B24 58.8(5) . .
B23 B26 B24 59.8(5) . .
B23 B26 B25 60.4(5) . 4
B24 B26 B25 108.0(6) . 4
B23 B26 B26 108.3(5) . 4
B24 B26 B26 107.7(5) . 4
B25 B26 B26 60.2(5) 4 4
B23 B26 B25 109.1(6) . .
B24 B26 B25 60.7(4) . .
B25 B26 B25 108.8(5) 4 .
B26 B26 B25 59.7(6) 4 .
C1 N1 C2 121.7(4) . .
C1 N1 Zr1 93.3(3) . .
C2 N1 Zr1 140.1(3) . .
C1 N2 C5 121.1(4) . .
C1 N2 Zr1 93.9(3) . .
C5 N2 Zr1 140.2(3) . .
C1 N3 C8 124.0(5) . .
C1 N3 C11 122.4(5) . .
C8 N3 C11 113.6(5) . .
C12 N4 C13 121.5(4) . .
C12 N4 Zr1 94.1(3) . .
C13 N4 Zr1 139.5(3) . .
C12 N5 C16 124.1(3) . .
C12 N5 C16 124.1(3) . 2_565
C16 N5 C16 111.8(6) . 2_565

loop_
_geom_bond_atom_site_label_1
_geom_bond_atom_site_label_2
_geom_bond_distance
_geom_bond_site_symmetry_2
Zr1 N2 2.190(4) 2_565
Zr1 N2 2.190(4) .
Zr1 N4 2.197(3) 2_565
Zr1 N4 2.197(3) .
Zr1 N1 2.199(4) 2_565
Zr1 N1 2.199(4) .
Zr1 C1 2.647(5) 2_565
Zr1 C1 2.647(5) .
Zr1 C12 2.659(6) .
C1 N2 1.345(5) .
C1 N1 1.353(6) .
C1 N3 1.367(6) .
C2 N1 1.469(5) .
C2 C4 1.479(8) .
C2 C3 1.489(8) .
C5 N2 1.485(6) .
C5 C7 1.487(8) .
C5 C6 1.515(7) .
C8 C9 1.412(10) .
C8 N3 1.431(7) .
C9 C10 1.598(12) .
C10 C11 1.396(9) .
C11 N3 1.466(7) .
C12 N4 1.349(5) .
C12 N4 1.349(5) 2_565
C12 N5 1.358(7) .
C13 N4 1.480(5) .
C13 C15 1.511(7) .
C13 C14 1.525(7) .
C16 N5 1.460(6) .
C16 C17 1.490(9) .
C17 C17 1.46(2) 2_565
C21 C31 1.540(14) .
C21 C22 1.612(12) 4
C21 B22 1.612(12) 4
C21 C21 1.657(10) 4
C21 B22 1.662(8) .
C21 B23 1.673(15) .
C21 B24 1.679(13) .
C31 C37 1.205(17) 4
C31 C32 1.350(9) .
C31 C35 1.539(8) .
C32 C37 1.230(17) 4
C32 C33 1.514(9) .
C33 C38 0.993(17) 4
C33 C37 1.257(16) 4
C33 C34 1.510(10) .
C34 C38 0.70(3) 4
C34 C37 1.20(2) 4
C34 C35 1.381(9) .
C34 C36 1.382(9) .
C34 C34 1.65(3) 4
C34 C36 2.037(13) 4
C35 C37 1.344(9) .
C35 C37 1.344(9) 4
C35 C34 1.381(9) 4
C35 C31 1.539(8) 4
C35 C38 2.01(2) .
C35 C38 2.01(2) 4
C36 C36 1.362(10) 4
C36 C38 1.376(9) 4
C36 C34 2.037(13) 4
C37 C34 1.20(2) 4
C37 C31 1.205(17) 4
C37 C32 1.230(17) 4
C37 C33 1.257(16) 4
C37 C38 1.339(10) .
C38 C34 0.70(3) 4
C38 C33 0.993(17) 4
C38 C36 1.376(9) 4
B22 C21 1.612(12) 4
B22 B24 1.696(10) .
B22 B25 1.728(10) .
B22 B23 1.744(11) 4
B23 B26 1.723(13) .
B23 B24 1.728(11) .
B23 C22 1.744(11) 4
B23 B22 1.744(11) 4
B23 B25 1.754(12) 4
B24 B26 1.743(11) .
B24 B25 1.776(11) .
B25 B23 1.754(12) 4
B25 B26 1.764(11) 4
B25 B26 1.773(12) .
B26 B25 1.764(11) 4
B26 B26 1.769(19) 4
N5 C16 1.460(6) 2_565
